data_2203192
loop_
_publ_author_name
'Fang, Hua'
'Wang, Jian-Feng'
'Liu, Xiao-Xia'
'Zhao, Yu-Fen'
'Ng, Seik Weng'

_publ_section_title
;
 Diethyl phenyl(4-pyridylcarbonylamino)methylphosphonate
;
_journal_issue 2
_journal_name_full 'Acta Crystallographica Section E'
_journal_page_first o153
_journal_page_last o154
_journal_paper_doi 10.1107/S1600536803029271
_journal_volume 60
_journal_year 2004
_chemical_formula_iupac 'C17 H21 N2 O4 P'
_chemical_formula_moiety 'C17 H21 N2 O4 P'
_chemical_formula_sum 'C17 H21 N2 O4 P'
_chemical_formula_weight 348.33
_chemical_name_systematic
;
Diethyl phenyl(4-pyridylcarbonylamino)methylphosphonate
;
_space_group_IT_number 15
_symmetry_cell_setting monoclinic
_symmetry_space_group_name_Hall '-C 2yc'
_symmetry_space_group_name_H-M 'C 1 2/c 1'
_atom_sites_solution_hydrogens geom
_atom_sites_solution_primary direct
_atom_sites_solution_secondary difmap
_audit_creation_method SHELXL-97
_cell_angle_alpha 90
_cell_angle_beta 110.3250(10)
_cell_angle_gamma 90
_cell_formula_units_Z 8
_cell_length_a 23.7140(10)
_cell_length_b 8.0928(4)
_cell_length_c 20.0120(10)
_cell_measurement_reflns_used 4335
_cell_measurement_temperature 293(2)
_cell_measurement_theta_max 27.5
_cell_measurement_theta_min 2.3
_cell_volume 3601.4(3)
_computing_cell_refinement SMART
_computing_data_collection 'SMART (Bruker, 2001)'
_computing_data_reduction 'SAINT (Bruker, 2001)'
_computing_molecular_graphics 'ORTEPII (Johnson, 1976)'
_computing_publication_material SHELXL97
_computing_structure_refinement 'SHELXL97 (Sheldrick, 1997)'
_computing_structure_solution 'SHELXS97 (Sheldrick, 1997)'
_diffrn_ambient_temperature 293(2)
_diffrn_measured_fraction_theta_full 1.0
_diffrn_measured_fraction_theta_max 1.0
_diffrn_measurement_device_type 'Bruker APEX area-detector'
_diffrn_measurement_method '\f and \w'
_diffrn_radiation_monochromator graphite
_diffrn_radiation_source 'fine-focus sealed tube'
_diffrn_radiation_type MoK\a
_diffrn_radiation_wavelength 0.71073
_diffrn_reflns_av_R_equivalents 0.022
_diffrn_reflns_av_sigmaI/netI 0.022
_diffrn_reflns_limit_h_max 28
_diffrn_reflns_limit_h_min -28
_diffrn_reflns_limit_k_max 9
_diffrn_reflns_limit_k_min -9
_diffrn_reflns_limit_l_max 23
_diffrn_reflns_limit_l_min -23
_diffrn_reflns_number 12057
_diffrn_reflns_theta_full 25.0
_diffrn_reflns_theta_max 25.0
_diffrn_reflns_theta_min 1.8
_diffrn_standards_decay_% 0
_diffrn_standards_interval_time 0
_diffrn_standards_number 0
_exptl_absorpt_coefficient_mu 0.175
_exptl_absorpt_correction_type none
_exptl_crystal_colour colourless
_exptl_crystal_density_diffrn 1.285
_exptl_crystal_density_method 'not measured'
_exptl_crystal_description block
_exptl_crystal_F_000 1472
_exptl_crystal_size_max 0.35
_exptl_crystal_size_mid 0.27
_exptl_crystal_size_min 0.26
_refine_diff_density_max 0.95
_refine_diff_density_min -0.32
_refine_ls_extinction_method none
_refine_ls_goodness_of_fit_ref 1.05
_refine_ls_hydrogen_treatment mixed
_refine_ls_matrix_type full
_refine_ls_number_parameters 221
_refine_ls_number_reflns 3162
_refine_ls_number_restraints 1
_refine_ls_restrained_S_all 1.05
_refine_ls_R_factor_all 0.079
_refine_ls_R_factor_gt 0.072
_refine_ls_shift/su_max 0.000
_refine_ls_shift/su_mean 0.000
_refine_ls_structure_factor_coef Fsqd
_refine_ls_weighting_details 'calc w = 1/[\s^2^(Fo^2^)+(0.1172P)^2^+6.3036P] where P = (Fo^2^+2Fc^2^)/3'
_refine_ls_weighting_scheme calc
_refine_ls_wR_factor_gt 0.200
_refine_ls_wR_factor_ref 0.207
_reflns_number_gt 2774
_reflns_number_total 3162
_reflns_threshold_expression I>2\s(I)
_cod_data_source_file hb6010.cif
_cod_data_source_block I
_cod_original_sg_symbol_H-M 'C 2/c'
_cod_database_code 2203192
_cod_database_fobs_code 2203192

loop_
_symmetry_equiv_pos_as_xyz
'x, y, z'
'-x, y, -z+1/2'
'x+1/2, y+1/2, z'
'-x+1/2, y+1/2, -z+1/2'
'-x, -y, -z'
'x, -y, z-1/2'
'-x+1/2, -y+1/2, -z'
'x+1/2, -y+1/2, z-1/2'

loop_
_atom_site_label
_atom_site_fract_x
_atom_site_fract_y
_atom_site_fract_z
_atom_site_U_iso_or_equiv
_atom_site_adp_type
_atom_site_calc_flag
_atom_site_refinement_flags
_atom_site_occupancy
_atom_site_type_symbol
P1 0.44530(10) 0.44600(10) 0.58710(10) 0.0457(3) Uani d . 1 P
N1 0.7627(2) 0.6298(6) 0.6720(3) 0.0940(10) Uani d . 1 N
N2 0.53740(10) 0.6483(3) 0.61780(10) 0.0460(10) Uani d D 1 N
O2 0.57880(10) 0.7240(4) 0.73170(10) 0.0800(10) Uani d . 1 O
O3 0.47520(10) 0.3332(3) 0.65310(10) 0.0750(10) Uani d . 1 O
O4 0.37630(10) 0.4501(3) 0.5741(2) 0.0700(10) Uani d . 1 O
O5 0.45360(10) 0.3961(3) 0.52170(10) 0.0610(10) Uani d . 1 O
C1 0.64540(10) 0.6638(4) 0.6710(2) 0.0510(10) Uani d . 1 C
C2 0.6583(2) 0.5617(5) 0.6232(2) 0.0630(10) Uani d . 1 C
C3 0.7173(2) 0.5495(6) 0.6265(2) 0.0810(10) Uani d . 1 C
C4 0.7492(2) 0.7287(8) 0.7164(3) 0.099(2) Uani d . 1 C
C5 0.6928(2) 0.7497(6) 0.7184(2) 0.0770(10) Uani d . 1 C
C6 0.58410(10) 0.6831(4) 0.6760(2) 0.0490(10) Uani d . 1 C
C7 0.47650(10) 0.6489(4) 0.6182(2) 0.0450(10) Uani d . 1 C
C8 0.43810(10) 0.7884(4) 0.5768(2) 0.0460(10) Uani d . 1 C
C9 0.4387(2) 0.8348(5) 0.5112(2) 0.0630(10) Uani d . 1 C
C10 0.4035(2) 0.9637(5) 0.4747(2) 0.0740(10) Uani d . 1 C
C11 0.3664(2) 1.0452(5) 0.5024(2) 0.0700(10) Uani d . 1 C
C12 0.3645(2) 1.0003(5) 0.5673(2) 0.0690(10) Uani d . 1 C
C13 0.4006(2) 0.8727(5) 0.6049(2) 0.0580(10) Uani d . 1 C
C14 0.5078(2) 0.1842(5) 0.6549(2) 0.0760(10) Uani d . 1 C
C15 0.5698(2) 0.1977(9) 0.6972(3) 0.117(2) Uani d . 1 C
C16 0.3501(2) 0.4646(7) 0.6271(3) 0.0860(10) Uani d . 1 C
C17 0.2901(2) 0.5394(9) 0.5959(3) 0.122(2) Uani d . 1 C
H1 0.5430(10) 0.630(4) 0.5790(9) 0.039(8) Uiso d D 1 H
H2 0.6281 0.5023 0.5896 0.076 Uiso calc R 1 H
H3 0.7255 0.4795 0.5942 0.097 Uiso calc R 1 H
H4 0.7804 0.7886 0.7486 0.118 Uiso calc R 1 H
H5 0.6862 0.8211 0.7514 0.092 Uiso calc R 1 H
H7 0.4788 0.6598 0.6679 0.054 Uiso calc R 1 H
H9 0.4631 0.7786 0.4912 0.075 Uiso calc R 1 H
H10 0.4051 0.9954 0.4307 0.088 Uiso calc R 1 H
H11 0.3424 1.1313 0.4771 0.084 Uiso calc R 1 H
H12 0.3390 1.0553 0.5862 0.083 Uiso calc R 1 H
H13 0.3996 0.8434 0.6495 0.069 Uiso calc R 1 H
H14a 0.4899 0.0960 0.6737 0.091 Uiso calc R 1 H
H14b 0.5042 0.1546 0.6066 0.091 Uiso calc R 1 H
H15a 0.5895 0.0945 0.6965 0.175 Uiso calc R 1 H
H15b 0.5737 0.2245 0.7453 0.175 Uiso calc R 1 H
H15c 0.5880 0.2832 0.6782 0.175 Uiso calc R 1 H
H16a 0.3752 0.5330 0.6658 0.103 Uiso calc R 1 H
H16b 0.3467 0.3563 0.6461 0.103 Uiso calc R 1 H
H17a 0.2722 0.5498 0.6319 0.183 Uiso calc R 1 H
H17b 0.2653 0.4704 0.5580 0.183 Uiso calc R 1 H
H17c 0.2938 0.6467 0.5773 0.183 Uiso calc R 1 H

loop_
_atom_site_aniso_label
_atom_site_aniso_U_11
_atom_site_aniso_U_22
_atom_site_aniso_U_33
_atom_site_aniso_U_12
_atom_site_aniso_U_13
_atom_site_aniso_U_23
P1 0.0460(10) 0.0500(10) 0.0430(10) -0.0030(10) 0.0170(10) 0.0030(10)
N1 0.055(2) 0.126(4) 0.103(3) 0.000(2) 0.029(2) 0.008(3)
N2 0.0440(10) 0.060(2) 0.0360(10) -0.0020(10) 0.0140(10) -0.0040(10)
O2 0.059(2) 0.133(3) 0.0450(10) -0.008(2) 0.0150(10) -0.027(2)
O3 0.102(2) 0.067(2) 0.058(2) 0.019(2) 0.0310(10) 0.0100(10)
O4 0.062(2) 0.073(2) 0.082(2) -0.0120(10) 0.0320(10) -0.0040(10)
O5 0.072(2) 0.065(2) 0.0470(10) -0.0170(10) 0.0220(10) -0.0080(10)
C1 0.047(2) 0.060(2) 0.044(2) -0.0010(10) 0.0120(10) 0.0080(10)
C2 0.054(2) 0.078(3) 0.056(2) 0.006(2) 0.018(2) 0.005(2)
C3 0.069(3) 0.102(3) 0.078(3) 0.017(2) 0.034(2) 0.008(2)
C4 0.054(2) 0.129(4) 0.102(4) -0.022(3) 0.013(2) -0.010(3)
C5 0.053(2) 0.097(3) 0.073(2) -0.015(2) 0.013(2) -0.015(2)
C6 0.048(2) 0.056(2) 0.040(2) -0.0020(10) 0.0110(10) -0.0010(10)
C7 0.044(2) 0.056(2) 0.036(2) -0.0050(10) 0.0150(10) -0.0020(10)
C8 0.045(2) 0.048(2) 0.045(2) -0.0090(10) 0.0150(10) -0.0030(10)
C9 0.072(2) 0.066(2) 0.056(2) 0.008(2) 0.029(2) 0.006(2)
C10 0.082(3) 0.072(3) 0.066(2) 0.010(2) 0.026(2) 0.023(2)
C11 0.060(2) 0.055(2) 0.086(3) 0.004(2) 0.014(2) 0.016(2)
C12 0.059(2) 0.061(2) 0.095(3) 0.006(2) 0.035(2) 0.002(2)
C13 0.055(2) 0.062(2) 0.062(2) -0.002(2) 0.028(2) 0.001(2)
C14 0.088(3) 0.064(2) 0.065(2) 0.008(2) 0.014(2) 0.004(2)
C15 0.082(3) 0.152(6) 0.102(4) 0.024(3) 0.013(3) -0.016(4)
C16 0.077(3) 0.098(3) 0.093(3) -0.011(2) 0.043(2) -0.002(3)
C17 0.065(3) 0.174(6) 0.141(5) 0.014(3) 0.053(3) 0.003(5)

loop_
_atom_type_symbol
_atom_type_description
_atom_type_scat_dispersion_real
_atom_type_scat_dispersion_imag
_atom_type_scat_source
C C 0.0033 0.0016 'International Tables Vol C Tables 4.2.6.8 and 6.1.1.4'
H H 0.0000 0.0000 'International Tables Vol C Tables 4.2.6.8 and 6.1.1.4'
N N 0.0061 0.0033 'International Tables Vol C Tables 4.2.6.8 and 6.1.1.4'
O O 0.0106 0.0060 'International Tables Vol C Tables 4.2.6.8 and 6.1.1.4'
P P 0.1023 0.0942 'International Tables Vol C Tables 4.2.6.8 and 6.1.1.4'

loop_
_geom_angle_atom_site_label_1
_geom_angle_atom_site_label_2
_geom_angle_atom_site_label_3
_geom_angle
_geom_angle_publ_flag
O3 P1 O4 107.1(2) yes
O3 P1 O5 116.0(2) yes
O3 P1 C7 103.2(2) yes
O4 P1 O5 108.6(2) yes
O4 P1 C7 108.30(10) yes
O5 P1 C7 113.20(10) yes
C3 N1 C4 115.9(4) yes
C6 N2 C7 121.6(3) yes
C14 O3 P1 126.8(3) yes
C16 O4 P1 125.9(3) yes
C2 C1 C5 117.1(3) no
C2 C1 C6 124.3(3) no
C5 C1 C6 118.5(3) no
C1 C2 C3 118.4(4) no
N1 C3 C2 124.7(4) no
N1 C4 C5 124.5(5) no
C4 C5 C1 119.3(4) no
O2 C6 N2 122.9(3) no
O2 C6 C1 120.2(3) no
N2 C6 C1 116.8(3) no
N2 C7 C8 114.4(2) no
N2 C7 P1 106.4(2) no
C8 C7 P1 113.1(2) no
C9 C8 C13 118.4(3) no
C9 C8 C7 121.8(3) no
C13 C8 C7 119.8(3) no
C8 C9 C10 120.7(4) no
C11 C10 C9 120.6(4) no
C10 C11 C12 119.9(4) no
C11 C12 C13 119.8(4) no
C12 C13 C8 120.6(3) no
C15 C14 O3 112.9(4) no
O4 C16 C17 109.2(4) no
C6 N2 H1 120(2) no
C7 N2 H1 119(2) no
C1 C2 H2 120.8 no
C3 C2 H2 120.8 no
N1 C3 H3 117.6 no
C2 C3 H3 117.6 no
N1 C4 H4 117.7 no
C5 C4 H4 117.7 no
C4 C5 H5 120.3 no
C1 C5 H5 120.3 no
N2 C7 H7 107.5 no
C8 C7 H7 107.5 no
P1 C7 H7 107.5 no
C8 C9 H9 119.7 no
C10 C9 H9 119.7 no
C11 C10 H10 119.7 no
C9 C10 H10 119.7 no
C10 C11 H11 120.0 no
C12 C11 H11 120.0 no
C11 C12 H12 120.1 no
C13 C12 H12 120.1 no
C12 C13 H13 119.7 no
C8 C13 H13 119.7 no
C15 C14 H14a 109.0 no
O3 C14 H14a 109.0 no
C15 C14 H14b 109.0 no
O3 C14 H14b 109.0 no
H14a C14 H14b 107.8 no
C14 C15 H15a 109.5 no
C14 C15 H15b 109.5 no
H15a C15 H15b 109.5 no
C14 C15 H15c 109.5 no
H15a C15 H15c 109.5 no
H15b C15 H15c 109.5 no
O4 C16 H16a 109.8 no
C17 C16 H16a 109.8 no
O4 C16 H16b 109.8 no
C17 C16 H16b 109.8 no
H16a C16 H16b 108.3 no
C16 C17 H17a 109.5 no
C16 C17 H17b 109.5 no
H17a C17 H17b 109.5 no
C16 C17 H17c 109.5 no
H17a C17 H17c 109.5 no
H17b C17 H17c 109.5 no

loop_
_geom_bond_atom_site_label_1
_geom_bond_atom_site_label_2
_geom_bond_distance
_geom_bond_publ_flag
P1 O3 1.559(3) yes
P1 O4 1.565(3) yes
P1 O5 1.448(2) yes
P1 C7 1.819(3) yes
N1 C3 1.314(6) yes
N1 C4 1.314(7) yes
N2 C6 1.330(4) yes
N2 C7 1.447(4) yes
O2 C6 1.210(4) yes
O3 C14 1.425(5) yes
O4 C16 1.407(5) yes
C1 C2 1.375(5) no
C1 C5 1.380(5) no
C1 C6 1.500(4) no
C2 C3 1.381(5) no
C4 C5 1.364(6) no
C7 C8 1.506(4) no
C4 C5 1.364(6) no
C7 C8 1.506(4) no
C8 C13 1.386(5) no
C9 C10 1.377(5) no
C10 C11 1.362(6) no
C11 C12 1.364(6) no
C12 C13 1.385(5) no
C14 C15 1.424(6) no
C16 C17 1.470(7) no
C8 C9 1.370(5) no
C8 C13 1.386(5) no
C9 C10 1.377(5) no
C10 C11 1.362(6) no
C11 C12 1.364(6) no
C12 C13 1.385(5) no
C14 C15 1.424(6) no
C16 C17 1.470(7) no
N2 H1 0.840(10) no
C2 H2 0.93 no
C3 H3 0.93 no
C4 H4 0.93 no
C5 H5 0.93 no
C7 H7 0.98 no
C9 H9 0.93 no
C10 H10 0.93 no
C11 H11 0.93 no
C12 H12 0.93 no
C13 H13 0.93 no
C14 H14a 0.97 no
C14 H14b 0.97 no
C15 H15a 0.96 no
C15 H15b 0.96 no
C15 H15c 0.96 no
C16 H16a 0.97 no
C16 H16b 0.97 no
C17 H17a 0.96 no
C17 H17b 0.96 no
C17 H17c 0.96 no

loop_
_geom_hbond_atom_site_label_D
_geom_hbond_atom_site_label_H
_geom_hbond_atom_site_label_A
_geom_hbond_site_symmetry_A
_geom_hbond_distance_DH
_geom_hbond_distance_HA
_geom_hbond_distance_DA
_geom_hbond_angle_DHA
_geom_hbond_publ_flag
N2 H1 O5 5_666 0.840(10) 2.060(10) 2.894(3) 173(3) yes

loop_
_geom_torsion_atom_site_label_1
_geom_torsion_atom_site_label_2
_geom_torsion_atom_site_label_3
_geom_torsion_atom_site_label_4
_geom_torsion
_geom_torsion_publ_flag
O5 P1 O3 C14 -2.4(4) no
O4 P1 O3 C14 119.1(4) no
C7 P1 O3 C14 -126.7(3) no
O5 P1 O4 C16 168.3(3) no
O3 P1 O4 C16 42.3(4) no
C7 P1 O4 C16 -68.3(4) no
C5 C1 C2 C3 1.1(5) no
C6 C1 C2 C3 -176.9(3) no
C4 N1 C3 C2 -0.6(8) no
C1 C2 C3 N1 -0.5(7) no
C3 N1 C4 C5 1.1(8) no
N1 C4 C5 C1 -0.5(8) no
C2 C1 C5 C4 -0.6(6) no
C6 C1 C5 C4 177.5(4) no
C7 N2 C6 O2 -3.3(5) no
C7 N2 C6 C1 174.6(3) no
C2 C1 C6 O2 153.6(4) no
C5 C1 C6 O2 -24.3(5) no
C2 C1 C6 N2 -24.4(5) no
C5 C1 C6 N2 157.6(3) no
C6 N2 C7 C8 110.2(3) no
C6 N2 C7 P1 -124.1(3) no
O5 P1 C7 N2 -49.9(2) no
O3 P1 C7 N2 76.3(2) no
O4 P1 C7 N2 -170.4(2) no
O5 P1 C7 C8 76.5(2) no
O3 P1 C7 C8 -157.3(2) no
O4 P1 C7 C8 -44.0(2) no
N2 C7 C8 C9 43.0(4) no
P1 C7 C8 C9 -79.1(3) no
N2 C7 C8 C13 -137.3(3) no
P1 C7 C8 C13 100.6(3) no
C13 C8 C9 C10 0.9(5) no
C7 C8 C9 C10 -179.4(3) no
C8 C9 C10 C11 -1.4(6) no
C9 C10 C11 C12 0.8(7) no
C10 C11 C12 C13 0.4(6) no
C11 C12 C13 C8 -1.0(6) no
C9 C8 C13 C12 0.3(5) no
C7 C8 C13 C12 -179.4(3) no
P1 O3 C14 C15 113.8(4) no
P1 O4 C16 C17 153.9(4) no
